data_7124610
loop_
_publ_author_name
'Kondoh, Azusa'
'Tran, Hoa Thi Quynh'
'Kimura, Kyoko'
'Terada, Masahiro'

_publ_section_title
;
 Enantioselective intramolecular cyclization of alkynyl esters catalyzed
 by a chiral Br\/onsted base.
;
_journal_issue 33
_journal_name_full 'Chemical communications (Cambridge, England)'
_journal_page_first 5726
_journal_page_last 5729
_journal_paper_doi 10.1039/c6cc01690a
_journal_volume 52
_journal_year 2016
_chemical_absolute_configuration ad
_chemical_formula_moiety 'C17 H15 Br O2'
_chemical_formula_sum 'C17 H15 Br O2'
_chemical_formula_weight 331.19
_chemical_name_common C17H15BrO2
_chemical_name_systematic (Z)-(3-(4-Bromobenzylidene)-2-methyl-2,3-dihydrobenzofuran-2-yl)methanol
_space_group_crystal_system monoclinic
_space_group_IT_number 4
_space_group_name_Hall 'P 2yb'
_space_group_name_H-M_alt 'P 1 21 1'
_atom_sites_solution_hydrogens geom
_atom_sites_solution_primary direct
_atom_sites_solution_secondary difmap
_audit_update_record
;
2015-10-16 deposited with the CCDC.
2016-03-22 downloaded from the CCDC.
;
_cell_angle_alpha 90
_cell_angle_beta 91.991(3)
_cell_angle_gamma 90
_cell_formula_units_Z 4
_cell_length_a 5.9605(6)
_cell_length_b 32.909(3)
_cell_length_c 7.1915(7)
_cell_measurement_reflns_used 9667
_cell_measurement_temperature 90.0(2)
_cell_measurement_theta_max 66.6743
_cell_measurement_theta_min 4.0299
_cell_volume 1409.8(2)
_computing_cell_refinement 'SAINT V8.32B (Bruker AXS Inc., 2013)'
_computing_data_collection 'Bruker SMART APEXII ULTRA'
_computing_data_reduction 'SAINT V8.32B (Bruker AXS Inc., 2013)'
_computing_molecular_graphics 'XSHELL V6.3.1 (Bruker AXS)'
_computing_publication_material 'Generate Report (Bruker AXS)'
_computing_structure_refinement 'SHELXL-2013 (Sheldrick, 2013)'
_computing_structure_solution 'SHELXL-2013 (Sheldrick, 2013)'
_diffrn_ambient_temperature 90.0(2)
_diffrn_measured_fraction_theta_full 0.980
_diffrn_measured_fraction_theta_max 0.980
_diffrn_measurement_device_type 'Bruker D8 goniometer with CCD area detector'
_diffrn_measurement_method 'phi and omega scans'
_diffrn_radiation_monochromator 'Bruker Helios multilayered confocal mirror'
_diffrn_radiation_type CuK\a
_diffrn_radiation_wavelength 1.54178
_diffrn_reflns_av_R_equivalents 0.0211
_diffrn_reflns_limit_h_max 7
_diffrn_reflns_limit_h_min -7
_diffrn_reflns_limit_k_max 38
_diffrn_reflns_limit_k_min -38
_diffrn_reflns_limit_l_max 8
_diffrn_reflns_limit_l_min -8
_diffrn_reflns_number 9636
_diffrn_reflns_theta_full 66.72
_diffrn_reflns_theta_max 66.72
_diffrn_reflns_theta_min 6.16
_diffrn_source 'Bruker TXS fine-focus rotating anode'
_diffrn_source_type 'Bruker Turbo X-ray Source'
_exptl_absorpt_coefficient_mu 3.957
_exptl_absorpt_correction_T_max 0.93
_exptl_absorpt_correction_T_min 0.50
_exptl_absorpt_correction_type multi-scan
_exptl_absorpt_process_details 'G. M. Sheldrick, (2012) SADABS. Bruker AXS Inc., Madison, Wisconsin, USA.'
_exptl_crystal_colour colourless
_exptl_crystal_density_diffrn 1.560
_exptl_crystal_density_method 'not measured'
_exptl_crystal_description plates
_exptl_crystal_F_000 672
_exptl_crystal_size_max 0.100
_exptl_crystal_size_mid 0.100
_exptl_crystal_size_min 0.020
_refine_diff_density_max 0.332
_refine_diff_density_min -0.423
_refine_ls_abs_structure_details
;
Flack x determined using 2251 quotients [(I+)-(I-)]/[(I+)+(I-)]
(Parsons and Flack (2004), Acta Cryst. A60, s61).
;
_refine_ls_abs_structure_Flack 0.037(6)
_refine_ls_extinction_method none
_refine_ls_goodness_of_fit_ref 1.075
_refine_ls_hydrogen_treatment mixed
_refine_ls_matrix_type full
_refine_ls_number_parameters 369
_refine_ls_number_reflns 4591
_refine_ls_number_restraints 1
_refine_ls_restrained_S_all 1.075
_refine_ls_R_factor_all 0.0226
_refine_ls_R_factor_gt 0.0225
_refine_ls_shift/su_max 0.001
_refine_ls_shift/su_mean 0.000
_refine_ls_structure_factor_coef Fsqd
_refine_ls_weighting_details 'w=1/[\s^2^(Fo^2^)+(0.0235P)^2^+0.6089P] where P=(Fo^2^+2Fc^2^)/3'
_refine_ls_weighting_scheme calc
_refine_ls_wR_factor_gt 0.0575
_refine_ls_wR_factor_ref 0.0575
_reflns_number_gt 4587
_reflns_number_total 4591
_reflns_threshold_expression 'I > 2\s(I)'
_cod_data_source_file c6cc01690a2.cif
_cod_data_source_block I
_cod_database_code 7124610

loop_
_space_group_symop_operation_xyz
'x, y, z'
'-x, y+1/2, -z'

loop_
_atom_site_type_symbol
_atom_site_label
_atom_site_fract_x
_atom_site_fract_y
_atom_site_fract_z
_atom_site_U_iso_or_equiv
_atom_site_adp_type
_atom_site_calc_flag
_atom_site_refinement_flags_adp
_atom_site_refinement_flags_posn
_atom_site_occupancy
Br Br1 1.06114(6) 0.98555(2) 1.32124(6) 0.02690(12) Uani d . . 1
Br Br2 0.46901(6) 0.01445(2) -0.37011(6) 0.02775(12) Uani d . . 1
O O1 0.4553(4) 0.78997(7) 0.6240(3) 0.0134(5) Uani d . . 1
O O2 0.5709(4) 0.77978(8) 1.0194(4) 0.0179(5) Uani d . . 1
H H12 0.530(8) 0.7641(17) 0.969(8) 0.027 Uiso d U . 1
O O3 1.0337(4) 0.20944(8) 0.3586(3) 0.0134(5) Uani d . . 1
O O4 0.5955(4) 0.21436(7) 0.1962(3) 0.0166(5) Uani d . . 1
H H24 0.604(8) 0.2260(16) 0.271(7) 0.025 Uiso d U . 1
C C1 0.8872(7) 0.95725(11) 1.1356(5) 0.0198(7) Uani d . . 1
C C2 0.9678(6) 0.95402(12) 0.9594(6) 0.0225(8) Uani d . . 1
H H15 1.1095 0.9652 0.9308 0.027 Uiso calc U R 1
C C3 0.8365(6) 0.93397(12) 0.8233(5) 0.0198(7) Uani d . . 1
H H2 0.8904 0.9314 0.7011 0.024 Uiso calc U R 1
C C4 0.6267(6) 0.91748(10) 0.8635(5) 0.0153(7) Uani d . . 1
C C5 0.4812(6) 0.90056(11) 0.7115(5) 0.0153(7) Uani d . . 1
H H5 0.3987 0.9201 0.64 0.018 Uiso calc U R 1
C C6 0.4481(5) 0.86177(11) 0.6592(5) 0.0119(7) Uani d . . 1
C C7 0.2997(5) 0.84868(10) 0.5050(4) 0.0121(7) Uani d . . 1
C C8 0.1581(6) 0.86994(11) 0.3802(5) 0.0156(7) Uani d . . 1
H H8 0.1513 0.8988 0.3833 0.019 Uiso calc U R 1
C C9 0.0282(6) 0.84811(12) 0.2519(5) 0.0163(7) Uani d . . 1
H H7 -0.0703 0.8622 0.1675 0.02 Uiso calc U R 1
C C10 0.0394(6) 0.80583(11) 0.2447(4) 0.0155(7) Uani d . . 1
H H1 -0.0513 0.7915 0.1554 0.019 Uiso calc U R 1
C C11 0.5530(6) 0.92137(11) 1.0440(5) 0.0173(7) Uani d . . 1
H H4 0.4115 0.9103 1.0742 0.021 Uiso calc U R 1
C C12 0.6826(6) 0.94114(11) 1.1819(5) 0.0212(7) Uani d . . 1
H H3 0.6312 0.9435 1.305 0.025 Uiso calc U R 1
C C13 0.5524(5) 0.82299(11) 0.7415(4) 0.0111(7) Uani d . . 1
C C14 0.3100(5) 0.80675(10) 0.4929(4) 0.0109(7) Uani d . . 1
C C15 0.1813(5) 0.78430(10) 0.3663(4) 0.0139(7) Uani d . . 1
H H6 0.1897 0.7555 0.3627 0.017 Uiso calc U R 1
C C16 0.8053(5) 0.82077(11) 0.7251(5) 0.0162(7) Uani d . . 1
H H10 0.8578 0.7935 0.7604 0.024 Uiso calc U R 1
H H9 0.877 0.841 0.8079 0.024 Uiso calc U R 1
H H11 0.8443 0.8264 0.5963 0.024 Uiso calc U R 1
C C17 0.4751(6) 0.81514(11) 0.9385(4) 0.0143(7) Uani d . . 1
H H14 0.5154 0.8388 1.0177 0.017 Uiso calc U R 1
H H13 0.3096 0.8125 0.9352 0.017 Uiso calc U R 1
C C18 0.6345(6) 0.04288(11) -0.1786(5) 0.0188(7) Uani d . . 1
C C19 0.5502(6) 0.04512(12) -0.0039(6) 0.0223(8) Uani d . . 1
H H17 0.4094 0.0332 0.0215 0.027 Uiso calc U R 1
C C20 0.6735(6) 0.06502(11) 0.1344(5) 0.0197(7) Uani d . . 1
H H30 0.6162 0.0666 0.2559 0.024 Uiso calc U R 1
C C21 0.8795(6) 0.08284(10) 0.0999(5) 0.0140(7) Uani d . . 1
C C22 1.0223(6) 0.09949(11) 0.2554(5) 0.0146(7) Uani d . . 1
H H27 1.1047 0.0798 0.3259 0.018 Uiso calc U R 1
C C23 1.0530(5) 0.13789(11) 0.3119(4) 0.0112(7) Uani d . . 1
C C24 1.2001(5) 0.15069(10) 0.4686(4) 0.0116(6) Uani d . . 1
C C25 1.3448(6) 0.12918(10) 0.5877(5) 0.0140(7) Uani d . . 1
H H18 1.3555 0.1004 0.5789 0.017 Uiso calc U R 1
C C26 1.4734(6) 0.15024(12) 0.7197(5) 0.0156(7) Uani d . . 1
H H19 1.5731 0.1359 0.8019 0.019 Uiso calc U R 1
C C27 1.4573(6) 0.19245(11) 0.7328(5) 0.0136(7) Uani d . . 1
H H16 1.5483 0.2065 0.8229 0.016 Uiso calc U R 1
C C28 0.9489(5) 0.17714(10) 0.2335(5) 0.0101(7) Uani d . . 1
C C29 1.1831(5) 0.19260(10) 0.4856(4) 0.0108(6) Uani d . . 1
C C30 1.3098(5) 0.21455(10) 0.6158(4) 0.0118(6) Uani d . . 1
H H20 1.2972 0.2432 0.6251 0.014 Uiso calc U R 1
C C31 1.0240(6) 0.18791(11) 0.0413(5) 0.0160(7) Uani d . . 1
H H21 0.9624 0.2145 0.0049 0.024 Uiso calc U R 1
H H22 0.97 0.1673 -0.0476 0.024 Uiso calc U R 1
H H23 1.1883 0.189 0.0418 0.024 Uiso calc U R 1
C C32 0.6932(5) 0.17677(10) 0.2503(5) 0.0127(6) Uani d . . 1
H H26 0.6284 0.1548 0.1709 0.015 Uiso calc U R 1
H H25 0.6565 0.1708 0.3807 0.015 Uiso calc U R 1
C C33 0.9583(6) 0.08044(11) -0.0802(5) 0.0185(7) Uani d . . 1
H H29 1.098 0.0926 -0.1069 0.022 Uiso calc U R 1
C C34 0.8367(6) 0.06062(12) -0.2209(5) 0.0211(7) Uani d . . 1
H H28 0.8911 0.0593 -0.3434 0.025 Uiso calc U R 1

loop_
_atom_site_aniso_label
_atom_site_aniso_U_11
_atom_site_aniso_U_22
_atom_site_aniso_U_33
_atom_site_aniso_U_12
_atom_site_aniso_U_13
_atom_site_aniso_U_23
Br1 0.0322(2) 0.01227(19) 0.0347(2) -0.00026(15) -0.02074(16) -0.00461(16)
Br2 0.0367(2) 0.01257(19) 0.0324(2) 0.00041(15) -0.02206(16) -0.00526(15)
O1 0.0146(12) 0.0095(13) 0.0158(11) 0.0019(8) -0.0038(10) -0.0011(9)
O2 0.0261(13) 0.0115(12) 0.0155(12) -0.0016(10) -0.0059(10) 0.0012(9)
O3 0.0142(12) 0.0100(13) 0.0157(11) 0.0012(8) -0.0049(10) -0.0014(9)
O4 0.0181(11) 0.0147(12) 0.0164(11) 0.0049(9) -0.0054(10) -0.0032(9)
C1 0.0242(18) 0.0093(17) 0.0250(18) 0.0005(15) -0.0114(15) -0.0010(14)
C2 0.0181(17) 0.0196(19) 0.0292(19) -0.0043(15) -0.0057(15) 0.0034(15)
C3 0.0177(17) 0.0217(18) 0.0199(16) -0.0021(14) -0.0001(14) -0.0004(14)
C4 0.0154(18) 0.0090(17) 0.0210(17) 0.0008(13) -0.0070(14) -0.0006(13)
C5 0.0159(16) 0.0142(18) 0.0156(15) 0.0007(14) -0.0031(13) 0.0003(14)
C6 0.0109(16) 0.0122(19) 0.0129(14) -0.0009(11) 0.0022(14) 0.0031(12)
C7 0.0120(15) 0.0128(17) 0.0118(14) -0.0035(12) 0.0037(13) 0.0006(12)
C8 0.0174(16) 0.0131(16) 0.0163(16) 0.0001(13) 0.0004(14) 0.0021(12)
C9 0.0165(17) 0.0196(19) 0.0125(15) 0.0013(14) -0.0044(14) 0.0019(13)
C10 0.0161(16) 0.0203(18) 0.0102(14) -0.0017(13) 0.0012(13) -0.0030(12)
C11 0.0136(17) 0.0173(18) 0.0207(17) -0.0024(13) -0.0030(14) -0.0013(14)
C12 0.0240(18) 0.0186(18) 0.0209(17) 0.0025(14) -0.0006(15) -0.0048(14)
C13 0.0089(16) 0.0135(17) 0.0106(14) -0.0013(13) -0.0023(12) -0.0003(12)
C14 0.0101(15) 0.0135(17) 0.0093(14) 0.0009(12) 0.0025(12) 0.0019(12)
C15 0.0144(15) 0.0131(16) 0.0143(15) -0.0005(12) 0.0034(13) -0.0019(12)
C16 0.0117(15) 0.0186(18) 0.0183(15) 0.0027(13) 0.0002(13) 0.0003(13)
C17 0.0171(16) 0.0135(17) 0.0123(15) -0.0009(13) 0.0019(13) 0.0006(12)
C18 0.0221(18) 0.0092(17) 0.0242(18) 0.0013(14) -0.0149(15) -0.0024(14)
C19 0.0190(18) 0.0194(18) 0.0280(19) -0.0054(15) -0.0058(16) 0.0045(15)
C20 0.0182(17) 0.0201(18) 0.0206(17) -0.0018(14) -0.0008(14) 0.0000(14)
C21 0.0179(18) 0.0079(16) 0.0158(16) 0.0010(13) -0.0055(15) -0.0010(12)
C22 0.0163(16) 0.0106(16) 0.0166(16) 0.0018(12) -0.0039(14) 0.0014(13)
C23 0.0096(16) 0.0120(18) 0.0120(15) -0.0011(11) 0.0006(13) 0.0001(12)
C24 0.0097(14) 0.0131(17) 0.0122(15) -0.0011(12) 0.0019(13) -0.0001(12)
C25 0.0172(16) 0.0087(15) 0.0162(15) -0.0010(12) 0.0016(14) -0.0010(12)
C26 0.0165(17) 0.0181(18) 0.0121(15) 0.0012(14) -0.0011(13) 0.0019(13)
C27 0.0148(16) 0.0163(17) 0.0096(14) -0.0032(13) -0.0001(13) -0.0036(13)
C28 0.0115(16) 0.0074(16) 0.0111(15) 0.0001(12) -0.0016(13) -0.0031(12)
C29 0.0100(15) 0.0122(16) 0.0103(14) 0.0008(11) 0.0011(12) 0.0024(12)
C30 0.0125(15) 0.0094(15) 0.0137(14) -0.0007(11) 0.0034(13) -0.0016(12)
C31 0.0174(16) 0.0166(17) 0.0140(16) -0.0005(13) 0.0023(13) 0.0013(13)
C32 0.0116(16) 0.0102(16) 0.0161(15) 0.0021(12) -0.0005(12) -0.0009(12)
C33 0.0167(17) 0.0178(18) 0.0207(17) -0.0011(13) -0.0026(15) -0.0026(14)
C34 0.0228(17) 0.0216(18) 0.0189(17) 0.0034(14) -0.0016(15) -0.0034(14)

loop_
_atom_type_symbol
_atom_type_description
_atom_type_scat_dispersion_real
_atom_type_scat_dispersion_imag
_atom_type_scat_source
C C 0.0181 0.0091 'International Tables Vol C Tables 4.2.6.8 and 6.1.1.4'
H H 0.0000 0.0000 'International Tables Vol C Tables 4.2.6.8 and 6.1.1.4'
O O 0.0492 0.0322 'International Tables Vol C Tables 4.2.6.8 and 6.1.1.4'
Br Br -0.6763 1.2805 'International Tables Vol C Tables 4.2.6.8 and 6.1.1.4'

loop_
_geom_angle_atom_site_label_1
_geom_angle_atom_site_label_2
_geom_angle_atom_site_label_3
_geom_angle
C14 O1 C13 108.7(2)
C17 O2 H12 106.(5)
C29 O3 C28 108.5(2)
C32 O4 H24 105.(4)
C2 C1 C12 122.2(4)
C2 C1 Br1 119.0(3)
C12 C1 Br1 118.8(3)
C1 C2 C3 118.5(3)
C1 C2 H15 120.8
C3 C2 H15 120.8
C2 C3 C4 121.3(3)
C2 C3 H2 119.3
C4 C3 H2 119.3
C11 C4 C3 118.0(4)
C11 C4 C5 121.9(3)
C3 C4 C5 119.8(3)
C6 C5 C4 129.8(3)
C6 C5 H5 115.1
C4 C5 H5 115.1
C5 C6 C7 124.9(3)
C5 C6 C13 129.1(3)
C7 C6 C13 106.0(3)
C14 C7 C8 119.0(3)
C14 C7 C6 108.4(3)
C8 C7 C6 132.6(3)
C9 C8 C7 118.6(3)
C9 C8 H8 120.7
C7 C8 H8 120.7
C8 C9 C10 121.1(3)
C8 C9 H7 119.5
C10 C9 H7 119.5
C15 C10 C9 121.0(3)
C15 C10 H1 119.5
C9 C10 H1 119.5
C4 C11 C12 121.4(3)
C4 C11 H4 119.3
C12 C11 H4 119.3
C1 C12 C11 118.6(3)
C1 C12 H3 120.7
C11 C12 H3 120.7
O1 C13 C16 106.8(3)
O1 C13 C17 106.3(3)
C16 C13 C17 113.4(3)
O1 C13 C6 104.2(3)
C16 C13 C6 113.7(3)
C17 C13 C6 111.6(3)
O1 C14 C15 124.0(3)
O1 C14 C7 112.7(3)
C15 C14 C7 123.3(3)
C14 C15 C10 117.0(3)
C14 C15 H6 121.5
C10 C15 H6 121.5
C13 C16 H10 109.5
C13 C16 H9 109.5
H10 C16 H9 109.5
C13 C16 H11 109.5
H10 C16 H11 109.5
H9 C16 H11 109.5
O2 C17 C13 113.0(3)
O2 C17 H14 109.0
C13 C17 H14 109.0
O2 C17 H13 109.0
C13 C17 H13 109.0
H14 C17 H13 107.8
C19 C18 C34 121.9(3)
C19 C18 Br2 119.4(3)
C34 C18 Br2 118.7(3)
C18 C19 C20 118.9(3)
C18 C19 H17 120.6
C20 C19 H17 120.6
C19 C20 C21 121.5(3)
C19 C20 H30 119.3
C21 C20 H30 119.3
C20 C21 C33 118.0(3)
C20 C21 C22 120.5(3)
C33 C21 C22 121.1(3)
C23 C22 C21 130.2(3)
C23 C22 H27 114.9
C21 C22 H27 114.9
C22 C23 C24 125.2(3)
C22 C23 C28 129.4(3)
C24 C23 C28 105.3(3)
C29 C24 C25 119.8(3)
C29 C24 C23 108.0(3)
C25 C24 C23 132.1(3)
C26 C25 C24 119.0(3)
C26 C25 H18 120.5
C24 C25 H18 120.5
C25 C26 C27 120.4(3)
C25 C26 H19 119.8
C27 C26 H19 119.8
C26 C27 C30 121.3(3)
C26 C27 H16 119.3
C30 C27 H16 119.3
O3 C28 C31 106.5(3)
O3 C28 C23 104.9(3)
C31 C28 C23 113.9(3)
O3 C28 C32 106.2(2)
C31 C28 C32 113.7(3)
C23 C28 C32 110.8(3)
O3 C29 C30 124.4(3)
O3 C29 C24 113.0(3)
C30 C29 C24 122.6(3)
C29 C30 C27 116.8(3)
C29 C30 H20 121.6
C27 C30 H20 121.6
C28 C31 H21 109.5
C28 C31 H22 109.5
H21 C31 H22 109.5
C28 C31 H23 109.5
H21 C31 H23 109.5
H22 C31 H23 109.5
O4 C32 C28 111.8(3)
O4 C32 H26 109.2
C28 C32 H26 109.2
O4 C32 H25 109.2
C28 C32 H25 109.2
H26 C32 H25 107.9
C34 C33 C21 121.3(3)
C34 C33 H29 119.3
C21 C33 H29 119.3
C18 C34 C33 118.4(3)
C18 C34 H28 120.8
C33 C34 H28 120.8

loop_
_geom_bond_atom_site_label_1
_geom_bond_atom_site_label_2
_geom_bond_distance
Br1 C1 1.905(4)
Br2 C18 1.911(4)
O1 C14 1.373(4)
O1 C13 1.482(4)
O2 C17 1.412(4)
O2 H12 0.67(6)
O3 C29 1.371(4)
O3 C28 1.471(4)
O4 C32 1.416(4)
O4 H24 0.66(5)
C1 C2 1.374(6)
C1 C12 1.381(6)
C2 C3 1.398(6)
C2 H15 0.95
C3 C4 1.402(5)
C3 H2 0.95
C4 C11 1.391(5)
C4 C5 1.481(5)
C5 C6 1.343(5)
C5 H5 0.95
C6 C7 1.459(5)
C6 C13 1.529(5)
C7 C14 1.384(5)
C7 C8 1.398(5)
C8 C9 1.385(6)
C8 H8 0.95
C9 C10 1.394(5)
C9 H7 0.95
C10 C15 1.390(5)
C10 H1 0.95
C11 C12 1.397(5)
C11 H4 0.95
C12 H3 0.95
C13 C16 1.517(4)
C13 C17 1.527(4)
C14 C15 1.384(5)
C15 H6 0.95
C16 H10 0.98
C16 H9 0.98
C16 H11 0.98
C17 H14 0.99
C17 H13 0.99
C18 C19 1.371(6)
C18 C34 1.383(5)
C19 C20 1.381(6)
C19 H17 0.95
C20 C21 1.391(5)
C20 H30 0.95
C21 C33 1.395(5)
C21 C22 1.486(5)
C22 C23 1.338(5)
C22 H27 0.95
C23 C24 1.466(5)
C23 C28 1.532(5)
C24 C29 1.389(5)
C24 C25 1.389(5)
C25 C26 1.385(5)
C25 H18 0.95
C26 C27 1.396(5)
C26 H19 0.95
C27 C30 1.399(5)
C27 H16 0.95
C28 C31 1.510(4)
C28 C32 1.533(4)
C29 C30 1.385(5)
C30 H20 0.95
C31 H21 0.98
C31 H22 0.98
C31 H23 0.98
C32 H26 0.99
C32 H25 0.99
C33 C34 1.387(5)
C33 H29 0.95
C34 H28 0.95

loop_
_geom_hbond_atom_site_label_D
_geom_hbond_atom_site_label_H
_geom_hbond_atom_site_label_A
_geom_hbond_site_symmetry_A
_geom_hbond_distance_DH
_geom_hbond_distance_HA
_geom_hbond_distance_DA
_geom_hbond_angle_DHA
O4 H24 O1 2_646 0.66(5) 2.27(5) 2.825(3) 143.(6)
O2 H12 O4 2_656 0.67(6) 2.14(6) 2.814(4) 179.(6)
O4 H24 O1 2_646 0.66(5) 2.27(5) 2.825(3) 143.(6)
O2 H12 O4 2_656 0.67(6) 2.14(6) 2.814(4) 179.(6)
O2 H12 O1 . 0.67(6) 2.65(5) 2.922(3) 108.(5)
O4 H24 O1 2_646 0.66(5) 2.27(5) 2.825(3) 143.(6)
O2 H12 O4 2_656 0.67(6) 2.14(6) 2.814(4) 179.(6)
O2 H12 O1 . 0.67(6) 2.65(5) 2.922(3) 108.(5)
O4 H24 O1 2_646 0.66(5) 2.27(5) 2.825(3) 143.(6)
O2 H12 O4 2_656 0.67(6) 2.14(6) 2.814(4) 179.(6)
O4 H24 O1 2_646 0.66(5) 2.27(5) 2.825(3) 143.(6)
O2 H12 O4 2_656 0.67(6) 2.14(6) 2.814(4) 179.(6)
O2 H12 O4 2_656 0.67(6) 2.14(6) 2.814(4) 179.(6)
O4 H24 O1 2_646 0.66(5) 2.27(5) 2.825(3) 143.(6)
O2 H12 O4 2_656 0.67(6) 2.14(6) 2.814(4) 179.(6)
O4 H24 O1 2_646 0.66(5) 2.27(5) 2.825(3) 143.(6)
O2 H12 O1 . 0.67(6) 2.65(5) 2.922(3) 108.(5)
O2 H12 O4 2_656 0.67(6) 2.14(6) 2.814(4) 179.(6)
O4 H24 O1 2_646 0.66(5) 2.27(5) 2.825(3) 143.(6)
O2 H12 O4 2_656 0.67(6) 2.14(6) 2.814(4) 179.(6)
O4 H24 O1 2_646 0.66(5) 2.27(5) 2.825(3) 143.(6)

loop_
_geom_torsion_atom_site_label_1
_geom_torsion_atom_site_label_2
_geom_torsion_atom_site_label_3
_geom_torsion_atom_site_label_4
_geom_torsion
C12 C1 C2 C3 0.4(6)
Br1 C1 C2 C3 -178.6(3)
C1 C2 C3 C4 0.2(6)
C2 C3 C4 C11 -0.5(5)
C2 C3 C4 C5 173.1(3)
C11 C4 C5 C6 -86.7(5)
C3 C4 C5 C6 99.9(4)
C4 C5 C6 C7 -179.7(3)
C4 C5 C6 C13 -0.2(6)
C5 C6 C7 C14 179.7(3)
C13 C6 C7 C14 0.1(3)
C5 C6 C7 C8 -1.4(6)
C13 C6 C7 C8 179.0(3)
C14 C7 C8 C9 1.8(5)
C6 C7 C8 C9 -177.0(3)
C7 C8 C9 C10 -0.9(5)
C8 C9 C10 C15 0.1(5)
C3 C4 C11 C12 0.2(5)
C5 C4 C11 C12 -173.3(3)
C2 C1 C12 C11 -0.7(6)
Br1 C1 C12 C11 178.3(3)
C4 C11 C12 C1 0.4(6)
C14 O1 C13 C16 -121.8(3)
C14 O1 C13 C17 116.9(3)
C14 O1 C13 C6 -1.1(3)
C5 C6 C13 O1 -179.0(3)
C7 C6 C13 O1 0.6(3)
C5 C6 C13 C16 -63.0(4)
C7 C6 C13 C16 116.5(3)
C5 C6 C13 C17 66.7(4)
C7 C6 C13 C17 -113.7(3)
C13 O1 C14 C15 -176.6(3)
C13 O1 C14 C7 1.3(3)
C8 C7 C14 O1 -179.9(3)
C6 C7 C14 O1 -0.9(3)
C8 C7 C14 C15 -2.1(5)
C6 C7 C14 C15 177.0(3)
O1 C14 C15 C10 178.9(3)
C7 C14 C15 C10 1.2(5)
C9 C10 C15 C14 -0.2(5)
O1 C13 C17 O2 67.7(3)
C16 C13 C17 O2 -49.3(4)
C6 C13 C17 O2 -179.2(3)
C34 C18 C19 C20 -1.3(6)
Br2 C18 C19 C20 178.7(3)
C18 C19 C20 C21 0.3(6)
C19 C20 C21 C33 0.6(5)
C19 C20 C21 C22 -172.3(3)
C20 C21 C22 C23 -101.3(4)
C33 C21 C22 C23 86.0(5)
C21 C22 C23 C24 -179.8(3)
C21 C22 C23 C28 0.3(6)
C22 C23 C24 C29 -178.7(3)
C28 C23 C24 C29 1.2(3)
C22 C23 C24 C25 3.2(5)
C28 C23 C24 C25 -176.9(3)
C29 C24 C25 C26 -1.2(4)
C23 C24 C25 C26 176.7(3)
C24 C25 C26 C27 0.1(5)
C25 C26 C27 C30 0.9(5)
C29 O3 C28 C31 -116.7(3)
C29 O3 C28 C23 4.4(3)
C29 O3 C28 C32 121.8(3)
C22 C23 C28 O3 176.6(3)
C24 C23 C28 O3 -3.4(3)
C22 C23 C28 C31 -67.4(4)
C24 C23 C28 C31 112.7(3)
C22 C23 C28 C32 62.3(4)
C24 C23 C28 C32 -117.6(3)
C28 O3 C29 C30 174.6(3)
C28 O3 C29 C24 -4.0(3)
C25 C24 C29 O3 -179.9(3)
C23 C24 C29 O3 1.7(3)
C25 C24 C29 C30 1.5(4)
C23 C24 C29 C30 -176.9(3)
O3 C29 C30 C27 -178.9(3)
C24 C29 C30 C27 -0.5(4)
C26 C27 C30 C29 -0.7(5)
O3 C28 C32 O4 60.6(3)
C31 C28 C32 O4 -56.2(4)
C23 C28 C32 O4 174.0(3)
C20 C21 C33 C34 -0.6(5)
C22 C21 C33 C34 172.3(3)
C19 C18 C34 C33 1.3(6)
Br2 C18 C34 C33 -178.6(3)
C21 C33 C34 C18 -0.4(5)
